data_7114794
loop_
_publ_author_name
'Iveson, Peter B.'
'Rivi\`ere, Christelle'
'Nierlich, Martine'
'Thu\'ery, Pierre'
'Ephritikhine, Michel'
'Guillaneux, Denis'
'Madic, Charles'

_publ_section_title
;
 Selective complexation of uranium(iii) over cerium(iii) by
 2,6-bis(5,6-dialkyl-1,2,4-triazin-3-yl)pyridines: 1H NMR and X-ray
 crystallography studies
;
_journal_issue 16
_journal_name_full 'Chemical Communications'
_journal_page_first 1512
_journal_paper_doi 10.1039/b103606h
_journal_year 2001
_chemical_formula_sum 'C84 H108 Ce I3 N24'
_chemical_formula_weight 1974.76
_space_group_IT_number 7
_symmetry_cell_setting monoclinic
_symmetry_space_group_name_Hall 'P -2yc'
_symmetry_space_group_name_H-M 'P 1 c 1'
_atom_sites_solution_hydrogens geom
_atom_sites_solution_primary direct
_atom_sites_solution_secondary difmap
_audit_creation_method SHELXL-97
_cell_angle_alpha 90.00
_cell_angle_beta 95.095(4)
_cell_angle_gamma 90.00
_cell_formula_units_Z 2
_cell_length_a 13.5760(15)
_cell_length_b 19.695(2)
_cell_length_c 16.6430(16)
_cell_measurement_reflns_used 19511
_cell_measurement_temperature 123(2)
_cell_measurement_theta_max 25.68
_cell_measurement_theta_min 2.77
_cell_volume 4432.4(8)
_computing_cell_refinement 'DENZO-SMN (Otwinowski & Minor, 1997)'
_computing_data_collection 'Kappa-CCD software (Nonius B.V., 1998)'
_computing_data_reduction 'DENZO-SMN (Otwinowski & Minor, 1997)'
_computing_molecular_graphics 'SHELXTL (Sheldrick, 1999)'
_computing_publication_material 'SHELXTL (Sheldrick, 1999)'
_computing_structure_refinement 'SHELXL-97 (Sheldrick, 1997)'
_computing_structure_solution 'SHELXS-97 (Sheldrick, 1997)'
_diffrn_ambient_temperature 123(2)
_diffrn_detector_area_resol_mean 18
_diffrn_measured_fraction_theta_full 0.881
_diffrn_measured_fraction_theta_max 0.881
_diffrn_measurement_device_type 'Nonius Kappa-CCD'
_diffrn_measurement_method '\f scans'
_diffrn_radiation_monochromator graphite
_diffrn_radiation_source 'fine-focus sealed tube'
_diffrn_radiation_type MoK\a
_diffrn_radiation_wavelength 0.71073
_diffrn_reflns_av_R_equivalents 0.1171
_diffrn_reflns_av_sigmaI/netI 0.1290
_diffrn_reflns_limit_h_max 15
_diffrn_reflns_limit_h_min -15
_diffrn_reflns_limit_k_max 23
_diffrn_reflns_limit_k_min -23
_diffrn_reflns_limit_l_max 20
_diffrn_reflns_limit_l_min -20
_diffrn_reflns_number 19511
_diffrn_reflns_theta_full 25.68
_diffrn_reflns_theta_max 25.68
_diffrn_reflns_theta_min 2.77
_diffrn_standards_decay_% none
_exptl_absorpt_coefficient_mu 1.615
_exptl_absorpt_correction_T_max 0.824
_exptl_absorpt_correction_T_min 0.741
_exptl_absorpt_correction_type empirical
_exptl_absorpt_process_details 'program DELABS from PLATON (Spek, 2000)'
_exptl_crystal_colour 'translucent light orange'
_exptl_crystal_density_diffrn 1.480
_exptl_crystal_density_meas ?
_exptl_crystal_description platelet
_exptl_crystal_F_000 1994
_exptl_crystal_size_max 0.18
_exptl_crystal_size_mid 0.18
_exptl_crystal_size_min 0.12
_refine_diff_density_max 0.659
_refine_diff_density_min -0.512
_refine_diff_density_rms 0.110
_refine_ls_abs_structure_details 'Flack H D (1983), Acta Cryst. A39, 876-881'
_refine_ls_abs_structure_Flack 0.25(4)
_refine_ls_extinction_method none
_refine_ls_goodness_of_fit_ref 0.975
_refine_ls_hydrogen_treatment mixed
_refine_ls_matrix_type full
_refine_ls_number_parameters 974
_refine_ls_number_reflns 12500
_refine_ls_number_restraints 110
_refine_ls_restrained_S_all 0.956
_refine_ls_R_factor_all 0.2421
_refine_ls_R_factor_gt 0.0927
_refine_ls_shift/su_max 0.000
_refine_ls_shift/su_mean 0.000
_refine_ls_structure_factor_coef Fsqd
_refine_ls_weighting_details 'calc w=1/[\s^2^(Fo^2^)+(0.0468P)^2^] where P=(Fo^2^+2Fc^2^)/3'
_refine_ls_weighting_scheme calc
_refine_ls_wR_factor_gt 0.1576
_refine_ls_wR_factor_ref 0.2196
_reflns_number_gt 4669
_reflns_number_total 12500
_reflns_threshold_expression >2sigma(I)
_cod_data_source_file b103606h.txt
_cod_data_source_block Ce(PrBTP)3I3.3C5H5N
_cod_depositor_comments
;
The following automatic conversions were performed:

'_exptl_crystal_density_meas' value 'not measured' was changed to '?'
- the value is perceived as not measured.

Automatic conversion script
Id: cif_fix_values 3008 2015-01-20 13:52:24Z robertas 
;
_cod_original_sg_symbol_H-M Pc
_cod_database_code 7114794

loop_
_symmetry_equiv_pos_as_xyz
'x, y, z'
'x, -y, z+1/2'

loop_
_atom_site_label
_atom_site_type_symbol
_atom_site_fract_x
_atom_site_fract_y
_atom_site_fract_z
_atom_site_U_iso_or_equiv
_atom_site_adp_type
_atom_site_occupancy
_atom_site_symmetry_multiplicity
_atom_site_calc_flag
_atom_site_refinement_flags
Ce Ce 0.52371(12) 0.76634(7) 0.70033(11) 0.0526(4) Uani 1 1 d .
I1 I 0.01365(19) 0.76428(9) 0.68789(16) 0.0816(6) Uani 1 1 d .
I2 I 0.51653(19) 0.96554(8) 1.19545(16) 0.0697(5) Uani 1 1 d .
I3 I 0.44885(14) 0.60344(11) 0.44774(12) 0.0813(6) Uani 1 1 d .
N1A N 0.4926(17) 0.8239(12) 0.5575(14) 0.059(6) Uani 1 1 d .
N2A N 0.3168(16) 0.6807(11) 0.6360(14) 0.070(7) Uani 1 1 d .
N3A N 0.3749(17) 0.7291(12) 0.6041(14) 0.064(7) Uani 1 1 d .
N4A N 0.2671(14) 0.7433(10) 0.4865(12) 0.052(5) Uani 1 1 d .
N5A N 0.7206(14) 0.8779(10) 0.7237(11) 0.046(5) Uani 1 1 d .
N6A N 0.6518(15) 0.8615(11) 0.6685(15) 0.058(6) Uani 1 1 d .
N7A N 0.7058(16) 0.9397(12) 0.5744(13) 0.057(6) Uani 1 1 d .
C1A C 0.547(2) 0.8737(16) 0.5332(19) 0.074(9) Uani 1 1 d .
C2A C 0.550(2) 0.9048(15) 0.4617(18) 0.079(9) Uani 1 1 d .
H2A H 0.5988 0.9342 0.4476 0.094 Uiso 1 1 calc R
C3A C 0.4660(16) 0.8859(12) 0.4119(14) 0.044(6) Uani 1 1 d .
H3A H 0.4550 0.9043 0.3604 0.053 Uiso 1 1 calc R
C4A C 0.4015(17) 0.8414(13) 0.4380(16) 0.051(7) Uani 1 1 d .
H4A H 0.3429 0.8329 0.4063 0.061 Uiso 1 1 calc R
C5A C 0.4180(18) 0.8101(14) 0.5053(17) 0.056(7) Uani 1 1 d .
C6A C 0.3521(19) 0.7600(13) 0.5332(16) 0.047(7) Uani 1 1 d .
C7A C 0.210(2) 0.6905(15) 0.5133(18) 0.066(8) Uani 1 1 d .
C8A C 0.2353(18) 0.6645(13) 0.5877(16) 0.053(7) Uani 1 1 d .
C9A C 0.6397(18) 0.8926(14) 0.5991(16) 0.046(7) Uani 1 1 d .
C10A C 0.783(2) 0.9514(14) 0.6223(18) 0.064(8) Uani 1 1 d .
C11A C 0.789(2) 0.9215(15) 0.7060(19) 0.065(9) Uani 1 1 d .
C12A C 0.1174(17) 0.6770(13) 0.4570(15) 0.057(7) Uani 1 1 d .
H12A H 0.1092 0.6281 0.4536 0.069 Uiso 1 1 calc R
H12B H 0.0616 0.6945 0.4832 0.069 Uiso 1 1 calc R
C13A C 0.109(2) 0.7026(18) 0.376(2) 0.098(11) Uani 1 1 d .
H13A H 0.1671 0.6884 0.3509 0.118 Uiso 1 1 calc R
H13B H 0.1107 0.7518 0.3792 0.118 Uiso 1 1 calc R
C14A C 0.021(2) 0.6839(16) 0.320(2) 0.114(12) Uani 1 1 d .
H14A H 0.0206 0.6358 0.3108 0.171 Uiso 1 1 calc R
H14B H 0.0239 0.7072 0.2695 0.171 Uiso 1 1 calc R
H14C H -0.0385 0.6968 0.3434 0.171 Uiso 1 1 calc R
C15A C 0.1624(17) 0.6148(12) 0.6211(15) 0.056(7) Uani 1 1 d .
H15A H 0.0957 0.6260 0.5991 0.067 Uiso 1 1 calc R
H15B H 0.1653 0.6196 0.6792 0.067 Uiso 1 1 calc R
C16A C 0.186(2) 0.5410(14) 0.5998(18) 0.086(9) Uani 1 1 d .
H16A H 0.1375 0.5111 0.6213 0.104 Uiso 1 1 calc R
H16B H 0.1800 0.5358 0.5416 0.104 Uiso 1 1 calc R
C17A C 0.288(2) 0.5209(15) 0.6337(19) 0.103(10) Uani 1 1 d .
H17A H 0.3340 0.5566 0.6239 0.154 Uiso 1 1 calc R
H17B H 0.3077 0.4800 0.6079 0.154 Uiso 1 1 calc R
H17C H 0.2887 0.5134 0.6907 0.154 Uiso 1 1 calc R
C18A C 0.859(2) 1.0005(15) 0.6040(19) 0.079(9) Uani 1 1 d .
H18A H 0.8628 1.0013 0.5461 0.095 Uiso 1 1 calc R
H18B H 0.9222 0.9855 0.6290 0.095 Uiso 1 1 calc R
C19A C 0.838(2) 1.0742(14) 0.6334(18) 0.070(9) Uani 1 1 d .
H19A H 0.7692 1.0852 0.6197 0.084 Uiso 1 1 calc R
H19B H 0.8508 1.0760 0.6916 0.084 Uiso 1 1 calc R
C20A C 0.903(2) 1.1277(15) 0.5954(17) 0.080(9) Uani 1 1 d .
H20A H 0.9712 1.1135 0.6017 0.120 Uiso 1 1 calc R
H20B H 0.8968 1.1706 0.6219 0.120 Uiso 1 1 calc R
H20C H 0.8823 1.1324 0.5390 0.120 Uiso 1 1 calc R
C21A C 0.8695(19) 0.9351(15) 0.7687(16) 0.060(8) Uani 1 1 d .
H21A H 0.9000 0.9780 0.7571 0.072 Uiso 1 1 calc R
H21B H 0.9193 0.8999 0.7666 0.072 Uiso 1 1 calc R
C22A C 0.8362(19) 0.9378(14) 0.8549(15) 0.066(7) Uani 1 1 d .
H22A H 0.7991 0.8974 0.8664 0.079 Uiso 1 1 calc R
H22B H 0.8928 0.9416 0.8946 0.079 Uiso 1 1 calc R
C23A C 0.771(2) 1.0012(14) 0.8557(17) 0.076(8) Uani 1 1 d .
H23A H 0.7826 1.0297 0.8109 0.114 Uiso 1 1 calc R
H23B H 0.7863 1.0256 0.9051 0.114 Uiso 1 1 calc R
H23C H 0.7025 0.9879 0.8518 0.114 Uiso 1 1 calc R
N1B N 0.5377(13) 0.6321(8) 0.7035(14) 0.050(5) Uani 1 1 d .
N2B N 0.3498(15) 0.7413(10) 0.8355(13) 0.051(6) Uani 1 1 d .
N3B N 0.4154(15) 0.7025(12) 0.8028(14) 0.064(7) Uani 1 1 d .
N4B N 0.3590(15) 0.5990(11) 0.8523(12) 0.062(6) Uani 1 1 d .
N5B N 0.7051(17) 0.7400(11) 0.5629(14) 0.060(6) Uani 1 1 d .
N6B N 0.6400(13) 0.7045(11) 0.6070(13) 0.051(6) Uani 1 1 d .
N7B N 0.7131(14) 0.6014(11) 0.5674(12) 0.056(5) Uani 1 1 d .
C1B C 0.5909(18) 0.5939(14) 0.6604(15) 0.055(7) Uani 1 1 d .
C2B C 0.5994(18) 0.5278(14) 0.6693(16) 0.066(8) Uani 1 1 d .
H2B H 0.6404 0.5037 0.6376 0.080 Uiso 1 1 calc R
C3B C 0.5467(15) 0.4922(12) 0.7269(12) 0.045(6) Uani 1 1 d .
H3B H 0.5541 0.4459 0.7365 0.053 Uiso 1 1 calc R
C4B C 0.4879(19) 0.5297(14) 0.7646(17) 0.071(8) Uani 1 1 d .
H4B H 0.4450 0.5090 0.7978 0.085 Uiso 1 1 calc R
C5B C 0.4866(18) 0.5980(15) 0.7573(16) 0.063(7) Uani 1 1 d .
C6B C 0.4156(18) 0.6382(14) 0.8078(16) 0.053(7) Uani 1 1 d .
C7B C 0.2870(19) 0.6346(14) 0.8840(16) 0.059(7) Uani 1 1 d .
C8B C 0.2784(19) 0.7039(15) 0.8708(16) 0.051(7) Uani 1 1 d .
C9B C 0.6430(18) 0.6387(13) 0.6076(15) 0.047(7) Uani 1 1 d .
C10B C 0.7760(18) 0.6392(14) 0.5304(17) 0.060(8) Uani 1 1 d .
C11B C 0.767(2) 0.7141(19) 0.519(2) 0.081(11) Uani 1 1 d .
C12B C 0.2216(18) 0.5956(15) 0.9346(16) 0.071(8) Uani 1 1 d .
H12C H 0.2640 0.5675 0.9711 0.085 Uiso 1 1 calc R
H12D H 0.1898 0.6280 0.9676 0.085 Uiso 1 1 calc R
C13B C 0.152(3) 0.556(2) 0.900(2) 0.132(14) Uani 1 1 d .
H13C H 0.1070 0.5850 0.8670 0.158 Uiso 1 1 calc R
H13D H 0.1145 0.5387 0.9429 0.158 Uiso 1 1 calc R
C14B C 0.1723(19) 0.4940(14) 0.8468(17) 0.084(9) Uani 1 1 d .
H14D H 0.2065 0.5087 0.8019 0.126 Uiso 1 1 calc R
H14E H 0.1109 0.4731 0.8274 0.126 Uiso 1 1 calc R
H14F H 0.2125 0.4618 0.8782 0.126 Uiso 1 1 calc R
C15B C 0.199(2) 0.7506(14) 0.9038(17) 0.062(8) Uani 1 1 d .
H15C H 0.1353 0.7315 0.8858 0.074 Uiso 1 1 calc R
H15D H 0.2068 0.7464 0.9621 0.074 Uiso 1 1 calc R
C16B C 0.194(2) 0.8236(15) 0.8855(18) 0.071(8) Uani 1 1 d .
H16C H 0.1866 0.8306 0.8276 0.085 Uiso 1 1 calc R
H16D H 0.2547 0.8459 0.9070 0.085 Uiso 1 1 calc R
C17B C 0.105(2) 0.8539(16) 0.924(2) 0.095(11) Uani 1 1 d .
H17D H 0.0448 0.8347 0.8991 0.143 Uiso 1 1 calc R
H17E H 0.1038 0.9023 0.9169 0.143 Uiso 1 1 calc R
H17F H 0.1102 0.8436 0.9809 0.143 Uiso 1 1 calc R
C18B C 0.853(2) 0.6000(15) 0.4816(17) 0.077(8) Uani 1 1 d .
H18C H 0.9181 0.6035 0.5106 0.093 Uiso 1 1 calc R
H18D H 0.8562 0.6218 0.4296 0.093 Uiso 1 1 calc R
C19B C 0.8269(19) 0.5216(13) 0.4674(16) 0.067(8) Uani 1 1 d .
H19C H 0.8862 0.4981 0.4544 0.081 Uiso 1 1 calc R
H19D H 0.8077 0.5028 0.5176 0.081 Uiso 1 1 calc R
C20B C 0.747(2) 0.5076(15) 0.4026(18) 0.092(10) Uani 1 1 d .
H20D H 0.6837 0.5127 0.4238 0.138 Uiso 1 1 calc R
H20E H 0.7534 0.4621 0.3832 0.138 Uiso 1 1 calc R
H20F H 0.7517 0.5391 0.3591 0.138 Uiso 1 1 calc R
C21B C 0.842(2) 0.7490(14) 0.4791(17) 0.062(8) Uani 1 1 d .
H21C H 0.8327 0.7390 0.4219 0.074 Uiso 1 1 calc R
H21D H 0.9060 0.7308 0.4993 0.074 Uiso 1 1 calc R
C22B C 0.845(2) 0.8245(14) 0.4895(17) 0.068(8) Uani 1 1 d .
H22D H 0.7826 0.8433 0.4666 0.081 Uiso 1 1 calc R
H22E H 0.8512 0.8349 0.5467 0.081 Uiso 1 1 calc R
C23B C 0.9245(19) 0.8569(14) 0.4523(19) 0.070(9) Uani 1 1 d .
H23D H 0.9861 0.8360 0.4713 0.105 Uiso 1 1 calc R
H23E H 0.9264 0.9042 0.4659 0.105 Uiso 1 1 calc R
H23F H 0.9141 0.8519 0.3947 0.105 Uiso 1 1 calc R
N1C N 0.5410(12) 0.8386(9) 0.8352(11) 0.039(5) Uani 1 1 d .
N2C N 0.3170(16) 0.8681(11) 0.6586(14) 0.062(6) Uani 1 1 d .
N3C N 0.3972(18) 0.8594(12) 0.7165(16) 0.076(8) Uani 1 1 d .
N4C N 0.3258(16) 0.9426(12) 0.8050(14) 0.061(6) Uani 1 1 d .
N5C N 0.7375(13) 0.6877(9) 0.7881(12) 0.046(5) Uani 1 1 d .
N6C N 0.6693(14) 0.7380(11) 0.8058(13) 0.051(6) Uani 1 1 d .
N7C N 0.7774(14) 0.7719(10) 0.9236(12) 0.057(6) Uani 1 1 d .
C1C C 0.619(2) 0.8308(15) 0.8852(19) 0.071(9) Uani 1 1 d .
C2C C 0.630(2) 0.8587(15) 0.962(2) 0.076(10) Uani 1 1 d .
H2C H 0.6822 0.8467 0.9990 0.091 Uiso 1 1 calc R
C3C C 0.5544(18) 0.9081(13) 0.9816(16) 0.064(7) Uani 1 1 d .
H3C H 0.5587 0.9281 1.0324 0.077 Uiso 1 1 calc R
C4C C 0.4800(19) 0.9245(14) 0.9276(17) 0.068(8) Uani 1 1 d .
H4C H 0.4341 0.9577 0.9384 0.081 Uiso 1 1 calc R
C5C C 0.4731(17) 0.8872(13) 0.8483(15) 0.049(6) Uani 1 1 d .
C6C C 0.392(2) 0.8989(16) 0.7887(18) 0.060(8) Uani 1 1 d .
C7C C 0.2502(17) 0.9543(13) 0.7460(15) 0.050(7) Uani 1 1 d .
C8C C 0.249(2) 0.9142(14) 0.6763(18) 0.062(9) Uani 1 1 d .
C9C C 0.697(2) 0.7759(14) 0.8715(17) 0.062(8) Uani 1 1 d .
C10C C 0.8364(15) 0.7226(10) 0.9020(13) 0.035(5) Uani 1 1 d .
C11C C 0.820(2) 0.6817(15) 0.835(2) 0.072(8) Uani 1 1 d .
C12C C 0.172(2) 1.0070(16) 0.775(2) 0.090(11) Uani 1 1 d .
H12E H 0.1076 0.9977 0.7475 0.108 Uiso 1 1 calc R
H12F H 0.1680 1.0022 0.8324 0.108 Uiso 1 1 calc R
C13C C 0.201(3) 1.074(2) 0.757(2) 0.109(13) Uani 1 1 d .
H13E H 0.2092 1.0780 0.7001 0.130 Uiso 1 1 calc R
H13F H 0.2647 1.0839 0.7867 0.130 Uiso 1 1 calc R
C14C C 0.124(3) 1.1266(19) 0.781(2) 0.122(14) Uani 1 1 d .
H14G H 0.0679 1.1260 0.7413 0.183 Uiso 1 1 calc R
H14H H 0.1530 1.1711 0.7829 0.183 Uiso 1 1 calc R
H14I H 0.1030 1.1152 0.8327 0.183 Uiso 1 1 calc R
C15C C 0.167(2) 0.9224(16) 0.6102(19) 0.077(10) Uani 1 1 d .
H15E H 0.1509 0.8774 0.5895 0.093 Uiso 1 1 calc R
H15F H 0.1099 0.9390 0.6349 0.093 Uiso 1 1 calc R
C16C C 0.180(3) 0.963(2) 0.545(3) 0.149(17) Uani 1 1 d .
H16E H 0.1440 1.0046 0.5554 0.179 Uiso 1 1 calc R
H16F H 0.1416 0.9413 0.5002 0.179 Uiso 1 1 calc R
C17C C 0.2709(17) 0.9863(13) 0.5119(16) 0.063(7) Uani 1 1 d .
H17G H 0.2730 1.0350 0.5118 0.095 Uiso 1 1 calc R
H17H H 0.2721 0.9699 0.4576 0.095 Uiso 1 1 calc R
H17I H 0.3273 0.9690 0.5445 0.095 Uiso 1 1 calc R
C18C C 0.9277(18) 0.7105(13) 0.9638(16) 0.066(7) Uani 1 1 d .
H18E H 0.9802 0.6893 0.9368 0.079 Uiso 1 1 calc R
H18F H 0.9518 0.7536 0.9856 0.079 Uiso 1 1 calc R
C19C C 0.899(2) 0.6634(15) 1.0341(18) 0.092(9) Uani 1 1 d .
H19E H 0.8485 0.6856 1.0628 0.111 Uiso 1 1 calc R
H19F H 0.8714 0.6212 1.0120 0.111 Uiso 1 1 calc R
C20C C 0.989(2) 0.6483(15) 1.0925(18) 0.092(10) Uani 1 1 d .
H20G H 1.0388 0.6268 1.0640 0.137 Uiso 1 1 calc R
H20H H 0.9703 0.6187 1.1344 0.137 Uiso 1 1 calc R
H20I H 1.0145 0.6900 1.1159 0.137 Uiso 1 1 calc R
C21C C 0.8880(18) 0.6219(12) 0.8143(15) 0.057(7) Uani 1 1 d .
H21E H 0.9555 0.6384 0.8155 0.068 Uiso 1 1 calc R
H21F H 0.8863 0.5872 0.8555 0.068 Uiso 1 1 calc R
C22C C 0.8589(18) 0.5896(13) 0.7314(16) 0.070(8) Uani 1 1 d .
H22G H 0.7920 0.5720 0.7298 0.084 Uiso 1 1 calc R
H22H H 0.8606 0.6238 0.6895 0.084 Uiso 1 1 calc R
C23C C 0.930(2) 0.5323(13) 0.7160(17) 0.084(9) Uani 1 1 d .
H23G H 0.9930 0.5511 0.7052 0.127 Uiso 1 1 calc R
H23H H 0.9039 0.5061 0.6704 0.127 Uiso 1 1 calc R
H23I H 0.9387 0.5036 0.7627 0.127 Uiso 1 1 calc R
C1 C 0.7244(7) 0.2122(8) 0.7356(9) 0.18(2) Uani 1 1 d GU
C4 C 0.7609(6) 0.2769(8) 0.7230(8) 0.171(18) Uani 1 1 d GU
C3 C 0.7305(7) 0.3314(8) 0.7677(7) 0.105(11) Uani 1 1 d GU
C2 C 0.6636(8) 0.3212(9) 0.8251(6) 0.108(11) Uani 1 1 d GU
C6 C 0.6271(8) 0.2565(8) 0.8378(6) 0.106(11) Uani 1 1 d GU
C5 C 0.6575(8) 0.2020(8) 0.7930(8) 0.122(12) Uani 1 1 d GU
C11 C 0.6295(8) 0.3515(8) 0.4902(6) 0.067(7) Uani 1 1 d GU
C10 C 0.5626(9) 0.4049(8) 0.4809(7) 0.130(14) Uani 1 1 d GU
C9 C 0.4832(8) 0.4079(6) 0.5280(7) 0.097(9) Uani 1 1 d GU
C8 C 0.4707(6) 0.3574(5) 0.5845(5) 0.152(16) Uani 1 1 d GU
C7 C 0.5375(6) 0.3039(5) 0.5939(5) 0.153(16) Uani 1 1 d GU
C12 C 0.6169(7) 0.3010(7) 0.5467(6) 0.131(13) Uani 1 1 d GU
C15 C 0.2340(6) 0.3280(7) 0.6776(8) 0.090(9) Uani 1 1 d GU
C18 C 0.2337(6) 0.2729(7) 0.6253(8) 0.065(7) Uani 1 1 d GU
C16 C 0.3004(7) 0.2201(6) 0.6411(8) 0.099(11) Uani 1 1 d GU
C17 C 0.3675(7) 0.2223(5) 0.7092(7) 0.084(9) Uani 1 1 d GU
C13 C 0.3678(7) 0.2773(6) 0.7615(6) 0.088(9) Uani 1 1 d GU
C14 C 0.3010(7) 0.3302(7) 0.7457(7) 0.104(10) Uani 1 1 d GU

loop_
_atom_site_aniso_label
_atom_site_aniso_U_11
_atom_site_aniso_U_22
_atom_site_aniso_U_33
_atom_site_aniso_U_23
_atom_site_aniso_U_13
_atom_site_aniso_U_12
Ce 0.0539(8) 0.0587(9) 0.0448(9) 0.0008(11) 0.0020(6) -0.0014(12)
I1 0.0889(13) 0.0711(12) 0.0858(17) 0.0034(15) 0.0135(12) -0.0038(16)
I2 0.0750(10) 0.0790(12) 0.0559(11) -0.0016(13) 0.0106(9) -0.0031(14)
I3 0.0785(13) 0.0836(15) 0.0811(15) -0.0164(13) 0.0037(11) 0.0066(12)
N1A 0.059(9) 0.053(9) 0.065(10) -0.011(8) 0.005(8) -0.014(7)
N2A 0.072(10) 0.066(10) 0.072(10) -0.003(8) 0.004(8) -0.006(8)
N3A 0.065(9) 0.055(10) 0.070(10) 0.002(8) 0.004(8) 0.007(8)
N4A 0.050(8) 0.050(9) 0.055(9) -0.003(7) 0.003(7) -0.004(7)
N5A 0.052(8) 0.050(9) 0.036(8) -0.005(7) 0.003(7) 0.004(7)
N6A 0.055(9) 0.056(10) 0.061(10) -0.009(8) 0.001(8) -0.002(7)
N7A 0.063(9) 0.059(10) 0.050(9) -0.016(7) 0.008(8) 0.000(8)
C1A 0.073(11) 0.077(12) 0.072(12) 0.004(9) 0.007(9) 0.005(9)
C2A 0.077(10) 0.080(10) 0.080(10) 0.006(7) 0.014(7) -0.014(7)
C3A 0.047(8) 0.048(8) 0.037(8) -0.005(6) -0.001(6) -0.007(6)
C4A 0.045(8) 0.053(9) 0.053(9) 0.004(6) -0.005(6) 0.000(6)
C5A 0.048(9) 0.059(11) 0.060(10) 0.001(8) 0.003(8) -0.004(8)
C6A 0.052(10) 0.044(10) 0.046(10) -0.007(8) 0.006(8) 0.017(8)
C7A 0.060(10) 0.069(11) 0.068(11) 0.002(9) 0.005(9) 0.008(8)
C8A 0.058(10) 0.047(10) 0.055(10) -0.019(8) 0.010(8) 0.014(8)
C9A 0.045(9) 0.043(10) 0.051(10) -0.016(8) 0.007(8) -0.005(8)
C10A 0.064(11) 0.061(11) 0.066(11) -0.006(8) 0.007(8) 0.006(8)
C11A 0.069(11) 0.062(12) 0.065(12) -0.009(8) 0.006(9) -0.003(8)
C12A 0.051(9) 0.065(10) 0.056(10) -0.013(8) 0.005(8) -0.010(8)
C13A 0.091(13) 0.103(14) 0.100(14) 0.003(9) 0.011(9) -0.006(9)
C14A 0.108(14) 0.123(14) 0.111(14) 0.005(9) 0.006(9) -0.011(9)
C15A 0.053(9) 0.058(11) 0.057(10) -0.001(8) 0.006(8) -0.009(8)
C16A 0.083(11) 0.084(12) 0.091(12) 0.010(9) 0.003(9) -0.004(9)
C17A 0.102(13) 0.097(13) 0.107(13) 0.000(9) -0.002(9) -0.005(9)
C18A 0.073(12) 0.080(12) 0.084(12) -0.006(9) 0.012(9) -0.005(9)
C19A 0.074(11) 0.069(12) 0.067(12) 0.012(8) 0.005(8) -0.009(8)
C20A 0.086(12) 0.083(12) 0.069(12) 0.006(8) -0.001(9) -0.009(9)
C21A 0.057(9) 0.064(10) 0.061(10) -0.005(6) 0.015(6) 0.005(6)
C22A 0.065(10) 0.078(11) 0.057(10) -0.014(8) 0.012(8) 0.014(8)
C23A 0.078(11) 0.079(12) 0.071(11) -0.002(9) 0.006(9) -0.004(9)
N1B 0.033(8) 0.058(8) 0.060(8) 0.009(8) 0.001(7) -0.004(7)
N2B 0.044(8) 0.055(9) 0.055(9) -0.007(7) 0.009(7) -0.006(7)
N3B 0.060(9) 0.066(10) 0.065(10) 0.002(8) 0.011(8) 0.007(8)
N4B 0.071(9) 0.063(9) 0.053(9) 0.000(8) 0.013(8) -0.003(8)
N5B 0.065(9) 0.052(10) 0.065(10) 0.014(8) 0.015(8) -0.001(8)
N6B 0.044(8) 0.046(9) 0.065(10) 0.005(7) 0.007(7) -0.005(7)
N7B 0.059(8) 0.048(9) 0.060(9) -0.004(8) 0.003(7) -0.008(8)
C1B 0.062(10) 0.047(10) 0.053(10) 0.000(8) -0.004(8) 0.000(8)
C2B 0.067(9) 0.069(10) 0.063(10) 0.000(6) 0.001(7) 0.001(6)
C3B 0.043(9) 0.042(9) 0.048(9) 0.014(7) -0.002(7) -0.008(7)
C4B 0.067(11) 0.075(11) 0.070(11) 0.003(9) 0.005(9) -0.001(9)
C5B 0.064(10) 0.061(10) 0.065(10) 0.002(8) 0.001(8) -0.004(9)
C6B 0.055(10) 0.055(11) 0.047(10) -0.005(8) 0.001(8) -0.002(8)
C7B 0.062(10) 0.059(11) 0.057(11) 0.016(8) 0.015(8) -0.006(8)
C8B 0.050(10) 0.056(11) 0.048(10) -0.004(8) 0.016(8) -0.004(8)
C9B 0.054(10) 0.047(10) 0.040(10) -0.004(8) 0.004(8) 0.005(8)
C10B 0.053(10) 0.064(11) 0.063(11) -0.001(8) 0.005(8) -0.001(8)
C11B 0.082(13) 0.081(13) 0.082(13) -0.001(9) 0.011(9) -0.003(9)
C12B 0.061(10) 0.078(11) 0.075(11) 0.001(9) 0.012(8) -0.009(9)
C13B 0.133(16) 0.134(16) 0.129(16) -0.007(10) 0.012(10) 0.006(10)
C14B 0.079(11) 0.092(12) 0.084(12) -0.005(9) 0.014(9) -0.003(9)
C15B 0.066(11) 0.067(12) 0.055(11) -0.002(8) 0.019(8) 0.007(8)
C16B 0.071(11) 0.070(12) 0.073(12) -0.002(8) 0.008(9) 0.010(8)
C17B 0.092(13) 0.095(14) 0.097(14) -0.001(9) -0.003(9) 0.007(9)
C18B 0.076(11) 0.078(11) 0.081(11) -0.004(9) 0.016(9) 0.001(9)
C19B 0.069(10) 0.067(11) 0.067(11) -0.006(8) 0.013(8) 0.003(8)
C20B 0.092(12) 0.095(13) 0.092(13) -0.004(9) 0.022(9) 0.004(9)
C21B 0.067(11) 0.066(12) 0.058(11) 0.009(8) 0.030(8) -0.006(8)
C22B 0.072(11) 0.064(11) 0.068(11) 0.003(8) 0.007(8) -0.010(8)
C23B 0.072(12) 0.057(11) 0.080(12) -0.006(9) 0.000(9) -0.009(8)
N1C 0.030(7) 0.037(8) 0.049(8) -0.004(7) -0.001(7) 0.004(6)
N2C 0.060(9) 0.061(10) 0.065(10) 0.014(8) 0.010(8) -0.005(8)
N3C 0.076(10) 0.076(11) 0.073(11) 0.005(8) -0.002(8) 0.003(8)
N4C 0.059(9) 0.061(10) 0.060(10) -0.004(8) -0.005(8) 0.005(8)
N5C 0.036(7) 0.049(9) 0.052(9) -0.009(7) 0.007(7) -0.001(7)
N6C 0.043(8) 0.053(9) 0.058(9) 0.001(7) 0.003(7) 0.010(7)
N7C 0.050(8) 0.057(9) 0.062(9) 0.001(8) 0.000(7) 0.003(7)
C1C 0.077(11) 0.068(12) 0.069(12) 0.004(9) 0.009(9) 0.001(9)
C2C 0.080(12) 0.073(12) 0.073(13) -0.002(9) -0.001(9) 0.004(9)
C3C 0.073(10) 0.066(11) 0.055(10) -0.025(8) 0.012(8) 0.003(8)
C4C 0.068(11) 0.065(11) 0.071(11) -0.011(8) 0.011(8) 0.025(8)
C5C 0.044(9) 0.052(10) 0.053(10) 0.001(8) 0.010(8) 0.004(8)
C6C 0.057(10) 0.061(11) 0.061(11) 0.006(8) 0.001(8) 0.006(9)
C7C 0.045(9) 0.050(10) 0.056(10) 0.000(8) 0.008(8) 0.007(8)
C8C 0.068(11) 0.058(12) 0.060(11) 0.007(8) 0.006(8) -0.010(8)
C9C 0.066(10) 0.058(10) 0.061(10) -0.009(6) 0.004(6) 0.002(6)
C10C 0.036(7) 0.030(8) 0.039(7) -0.004(6) 0.003(6) -0.014(6)
C11C 0.073(11) 0.070(12) 0.074(12) -0.003(9) 0.013(9) 0.007(9)
C12C 0.092(13) 0.090(13) 0.088(13) 0.017(9) 0.014(9) 0.001(9)
C13C 0.105(15) 0.108(16) 0.113(16) -0.004(9) 0.015(9) 0.002(9)
C14C 0.122(16) 0.122(16) 0.123(16) -0.010(9) 0.020(10) 0.010(9)
C15C 0.079(12) 0.079(13) 0.074(13) -0.002(9) 0.008(9) 0.001(9)
C16C 0.146(18) 0.153(18) 0.148(18) 0.007(7) 0.012(7) -0.006(7)
C17C 0.060(9) 0.066(9) 0.065(9) 0.005(6) 0.014(6) -0.001(6)
C18C 0.065(10) 0.069(11) 0.062(11) 0.012(8) 0.004(8) -0.005(8)
C19C 0.093(12) 0.096(12) 0.089(12) 0.002(9) 0.009(9) 0.006(9)
C20C 0.086(12) 0.096(13) 0.092(13) 0.010(9) 0.005(9) 0.000(9)
C21C 0.060(10) 0.059(11) 0.053(10) -0.010(8) 0.006(8) 0.005(8)
C22C 0.065(10) 0.070(11) 0.076(11) 0.001(8) 0.009(8) 0.012(8)
C23C 0.089(12) 0.080(12) 0.083(12) -0.010(9) 0.003(9) 0.004(9)
C1 0.19(2) 0.18(2) 0.18(2) -0.006(10) 0.019(10) 0.009(10)
C4 0.167(19) 0.18(2) 0.17(2) 0.001(10) 0.022(10) 0.001(10)
C3 0.109(13) 0.104(13) 0.102(14) -0.001(9) 0.003(9) -0.017(9)
C2 0.108(14) 0.104(14) 0.113(14) -0.005(9) 0.013(9) -0.002(9)
C6 0.105(13) 0.105(14) 0.107(14) 0.002(9) -0.002(9) -0.008(9)
C5 0.123(14) 0.119(15) 0.122(15) 0.006(9) 0.005(9) -0.002(9)
C11 0.074(10) 0.061(11) 0.065(11) 0.009(8) 0.007(8) 0.001(8)
C10 0.124(16) 0.135(16) 0.131(16) -0.005(10) 0.012(10) 0.005(10)
C9 0.094(12) 0.098(12) 0.097(12) 0.003(9) 0.004(9) -0.004(9)
C8 0.152(18) 0.152(18) 0.152(18) 0.008(10) 0.014(10) 0.007(10)
C7 0.149(18) 0.151(18) 0.160(18) -0.004(10) 0.013(10) 0.001(10)
C12 0.132(15) 0.128(16) 0.134(16) -0.001(9) 0.013(10) -0.002(9)
C15 0.089(12) 0.091(12) 0.090(12) 0.017(9) 0.012(9) -0.009(9)
C18 0.059(10) 0.066(10) 0.070(10) 0.012(8) 0.011(8) -0.001(8)
C16 0.102(13) 0.089(13) 0.105(14) 0.014(9) 0.010(9) -0.009(9)
C17 0.088(11) 0.079(12) 0.084(12) 0.004(9) 0.005(9) -0.009(9)
C13 0.085(11) 0.086(12) 0.091(12) 0.010(9) 0.004(9) -0.012(9)
C14 0.103(13) 0.106(13) 0.104(13) 0.006(9) 0.022(9) -0.009(9)

loop_
_atom_type_symbol
_atom_type_description
_atom_type_scat_dispersion_real
_atom_type_scat_dispersion_imag
_atom_type_scat_source
C C 0.0033 0.0016 'International Tables Vol C Tables 4.2.6.8 and 6.1.1.4'
H H 0.0000 0.0000 'International Tables Vol C Tables 4.2.6.8 and 6.1.1.4'
N N 0.0061 0.0033 'International Tables Vol C Tables 4.2.6.8 and 6.1.1.4'
I I -0.4742 1.8119 'International Tables Vol C Tables 4.2.6.8 and 6.1.1.4'
Ce Ce -0.2486 2.6331 'International Tables Vol C Tables 4.2.6.8 and 6.1.1.4'

loop_
_geom_angle_atom_site_label_1
_geom_angle_atom_site_label_2
_geom_angle_atom_site_label_3
_geom_angle
N3C Ce N3A 76.7(8)
N3C Ce N6C 124.5(8)
N3A Ce N6C 150.8(6)
N3C Ce N6B 148.1(8)
N3A Ce N6B 88.9(7)
N6C Ce N6B 80.6(7)
N3C Ce N1C 62.2(7)
N3A Ce N1C 133.3(6)
N6C Ce N1C 62.3(6)
N6B Ce N1C 137.8(6)
N3C Ce N1A 74.3(8)
N3A Ce N1A 60.4(7)
N6C Ce N1A 139.2(7)
N6B Ce N1A 73.8(7)
N1C Ce N1A 121.9(5)
N3C Ce N6A 88.4(5)
N3A Ce N6A 124.9(7)
N6C Ce N6A 79.2(7)
N6B Ce N6A 76.6(6)
N1C Ce N6A 77.2(6)
N1A Ce N6A 64.5(7)
N3C Ce N1B 139.9(7)
N3A Ce N1B 77.2(6)
N6C Ce N1B 73.9(6)
N6B Ce N1B 60.1(7)
N1C Ce N1B 121.2(6)
N1A Ce N1B 116.9(7)
N6A Ce N1B 131.6(6)
N3C Ce N3B 81.7(8)
N3A Ce N3B 79.4(7)
N6C Ce N3B 84.0(6)
N6B Ce N3B 123.9(5)
N1C Ce N3B 74.0(6)
N1A Ce N3B 136.7(7)
N6A Ce N3B 150.9(7)
N1B Ce N3B 63.8(7)
C5A N1A C1A 112(3)
C5A N1A Ce 124.3(19)
C1A N1A Ce 123.2(19)
C8A N2A N3A 114(2)
C6A N3A N2A 124(2)
C6A N3A Ce 121.8(19)
N2A N3A Ce 113.8(16)
C6A N4A C7A 118(2)
N6A N5A C11A 119(2)
N5A N6A C9A 123(2)
N5A N6A Ce 118.8(18)
C9A N6A Ce 118.4(18)
C10A N7A C9A 117(3)
N1A C1A C2A 132(3)
N1A C1A C9A 113(3)
C2A C1A C9A 115(3)
C1A C2A C3A 109(3)
C4A C3A C2A 120(3)
C3A C4A C5A 122(3)
N1A C5A C4A 123(3)
N1A C5A C6A 113(3)
C4A C5A C6A 123(3)
N3A C6A N4A 120(3)
N3A C6A C5A 120(3)
N4A C6A C5A 120(2)
C8A C7A N4A 118(3)
C8A C7A C12A 129(3)
N4A C7A C12A 113(2)
N2A C8A C7A 126(3)
N2A C8A C15A 117(2)
C7A C8A C15A 117(2)
N6A C9A N7A 123(2)
N6A C9A C1A 121(2)
N7A C9A C1A 116(2)
N7A C10A C18A 123(3)
N7A C10A C11A 119(3)
C18A C10A C11A 118(3)
N5A C11A C21A 117(3)
N5A C11A C10A 119(3)
C21A C11A C10A 124(3)
C13A C12A C7A 121(2)
C12A C13A C14A 120(3)
C8A C15A C16A 112(2)
C17A C16A C15A 111(2)
C10A C18A C19A 114(2)
C20A C19A C18A 112(2)
C11A C21A C22A 114(2)
C23A C22A C21A 105(2)
C1B N1B C5B 114.8(19)
C1B N1B Ce 127.4(17)
C5B N1B Ce 117.7(18)
N3B N2B C8B 113(2)
C6B N3B N2B 123(2)
C6B N3B Ce 121.0(17)
N2B N3B Ce 114.8(17)
C6B N4B C7B 113(2)
C11B N5B N6B 126(3)
C9B N6B N5B 119(2)
C9B N6B Ce 118.8(15)
N5B N6B Ce 121.8(16)
C10B N7B C9B 115(2)
N1B C1B C2B 124(2)
N1B C1B C9B 108(2)
C2B C1B C9B 128(2)
C1B C2B C3B 121(2)
C4B C3B C2B 114(2)
C3B C4B C5B 122(3)
C4B C5B N1B 123(2)
C4B C5B C6B 118(2)
N1B C5B C6B 119(2)
N3B C6B N4B 127(2)
N3B C6B C5B 118(2)
N4B C6B C5B 115(2)
N4B C7B C8B 120(2)
N4B C7B C12B 116(2)
C8B C7B C12B 123(2)
N2B C8B C7B 123(2)
N2B C8B C15B 111(2)
C7B C8B C15B 125(2)
N6B C9B N7B 122(2)
N6B C9B C1B 126(2)
N7B C9B C1B 111(2)
N7B C10B C11B 124(2)
N7B C10B C18B 117(2)
C11B C10B C18B 118(2)
N5B C11B C21B 127(3)
N5B C11B C10B 112(3)
C21B C11B C10B 118(3)
C13B C12B C7B 120(3)
C12B C13B C14B 124(3)
C16B C15B C8B 122(2)
C15B C16B C17B 108(2)
C10B C18B C19B 113(2)
C20B C19B C18B 115(2)
C11B C21B C22B 116(3)
C23B C22B C21B 114(2)
C1C N1C C5C 121(2)
C1C N1C Ce 119.0(18)
C5C N1C Ce 120.2(15)
C8C N2C N3C 116(2)
N2C N3C C6C 114(2)
N2C N3C Ce 120.5(19)
C6C N3C Ce 124.3(19)
C6C N4C C7C 117(2)
C11C N5C N6C 119(2)
C9C N6C N5C 115(2)
C9C N6C Ce 125.0(17)
N5C N6C Ce 119.2(15)
C10C N7C C9C 110(2)
N1C C1C C2C 124(3)
N1C C1C C9C 121(3)
C2C C1C C9C 113(3)
C1C C2C C3C 117(3)
C4C C3C C2C 121(3)
C3C C4C C5C 117(2)
N1C C5C C6C 120(2)
N1C C5C C4C 120(2)
C6C C5C C4C 121(2)
N4C C6C C5C 118(3)
N4C C6C N3C 129(3)
C5C C6C N3C 113(3)
N4C C7C C8C 117(2)
N4C C7C C12C 112(2)
C8C C7C C12C 131(3)
N2C C8C C7C 127(3)
N2C C8C C15C 113(3)
C7C C8C C15C 120(3)
N7C C9C N6C 131(3)
N7C C9C C1C 118(2)
N6C C9C C1C 111(2)
N7C C10C C11C 126(2)
N7C C10C C18C 113.5(19)
C11C C10C C18C 121(2)
N5C C11C C10C 120(3)
N5C C11C C21C 115(3)
C10C C11C C21C 124(3)
C13C C12C C7C 110(3)
C12C C13C C14C 111(3)
C16C C15C C8C 121(3)
C15C C16C C17C 130(4)
C19C C18C C10C 110(2)
C20C C19C C18C 111(2)
C22C C21C C11C 114(2)
C23C C22C C21C 110(2)
C4 C1 C5 120.0
C1 C4 C3 120.0
C2 C3 C4 120.0
C3 C2 C6 120.0
C5 C6 C2 120.0
C6 C5 C1 120.0
C10 C11 C12 120.0
C11 C10 C9 120.0
C10 C9 C8 120.0
C9 C8 C7 120.0
C12 C7 C8 120.0
C7 C12 C11 120.0
C14 C15 C18 120.0
C16 C18 C15 120.0
C18 C16 C17 120.0
C13 C17 C16 120.0
C17 C13 C14 120.0
C15 C14 C13 120.0

loop_
_geom_bond_atom_site_label_1
_geom_bond_atom_site_label_2
_geom_bond_distance
Ce N3C 2.54(2)
Ce N3A 2.57(2)
Ce N6C 2.59(2)
Ce N6B 2.61(2)
Ce N1C 2.650(19)
Ce N1A 2.63(2)
Ce N6A 2.64(2)
Ce N1B 2.651(16)
Ce N3B 2.66(2)
N1A C5A 1.30(3)
N1A C1A 1.31(3)
N2A C8A 1.35(3)
N2A N3A 1.37(3)
N3A C6A 1.34(3)
N4A C6A 1.37(3)
N4A C7A 1.40(3)
N5A N6A 1.29(3)
N5A C11A 1.32(3)
N6A C9A 1.30(3)
N7A C10A 1.28(3)
N7A C9A 1.38(3)
C1A C2A 1.34(4)
C1A C9A 1.63(4)
C2A C3A 1.39(3)
C3A C4A 1.34(3)
C4A C5A 1.28(3)
C5A C6A 1.44(3)
C7A C8A 1.36(3)
C7A C12A 1.52(3)
C8A C15A 1.53(3)
C10A C18A 1.46(4)
C10A C11A 1.51(4)
C11A C21A 1.47(4)
C12A C13A 1.44(4)
C13A C14A 1.49(4)
C15A C16A 1.54(3)
C16A C17A 1.51(4)
C18A C19A 1.56(4)
C19A C20A 1.55(4)
C21A C22A 1.54(3)
C22A C23A 1.53(3)
N1B C1B 1.30(3)
N1B C5B 1.36(3)
N2B N3B 1.33(3)
N2B C8B 1.39(3)
N3B C6B 1.27(3)
N4B C6B 1.36(3)
N4B C7B 1.35(3)
N5B C11B 1.27(4)
N5B N6B 1.39(3)
N6B C9B 1.30(3)
N7B C10B 1.33(3)
N7B C9B 1.42(3)
C1B C2B 1.32(3)
C1B C9B 1.47(3)
C2B C3B 1.43(3)
C3B C4B 1.29(3)
C4B C5B 1.35(3)
C5B C6B 1.55(3)
C7B C8B 1.39(3)
C7B C12B 1.49(3)
C8B C15B 1.55(4)
C10B C11B 1.49(4)
C10B C18B 1.58(3)
C11B C21B 1.44(4)
C12B C13B 1.33(4)
C13B C14B 1.54(4)
C15B C16B 1.47(3)
C16B C17B 1.54(4)
C18B C19B 1.60(3)
C19B C20B 1.49(3)
C21B C22B 1.50(3)
C22B C23B 1.44(3)
N1C C1C 1.30(3)
N1C C5C 1.36(3)
N2C C8C 1.35(3)
N2C N3C 1.40(3)
N3C C6C 1.44(4)
N4C C6C 1.29(3)
N4C C7C 1.38(3)
N5C C11C 1.31(3)
N5C N6C 1.40(2)
N6C C9C 1.35(3)
N7C C10C 1.33(3)
N7C C9C 1.33(3)
C1C C2C 1.39(4)
C1C C9C 1.54(4)
C2C C3C 1.47(3)
C3C C4C 1.33(3)
C4C C5C 1.51(3)
C5C C6C 1.44(3)
C7C C8C 1.40(4)
C7C C12C 1.59(4)
C8C C15C 1.50(4)
C10C C11C 1.38(3)
C10C C18C 1.56(3)
C11C C21C 1.56(3)
C12C C13C 1.42(4)
C13C C14C 1.55(4)
C15C C16C 1.37(4)
C16C C17C 1.47(4)
C18C C19C 1.57(3)
C19C C20C 1.52(3)
C21C C22C 1.54(3)
C22C C23C 1.52(3)
C1 C4 1.3900
C1 C5 1.3900
C4 C3 1.3900
C3 C2 1.3900
C2 C6 1.3900
C6 C5 1.3900
C11 C10 1.3894
C11 C12 1.3904
C10 C9 1.3898
C9 C8 1.3898
C8 C7 1.3901
C7 C12 1.3897
C15 C14 1.3900
C15 C18 1.3903
C18 C16 1.3899
C16 C17 1.3901
C17 C13 1.3900
C13 C14 1.3900
